data_7012144
loop_
_publ_author_name
'Watanabe, Masanobu'
'Sato, Masaru'
'Kai, Masahiro'

_publ_section_title
;
 Synthesis of the first non-carbonyl cisoid fulvalene complexes with an
 Ru--Ru bond bridged by thiolate ligands
;
_journal_issue 4
_journal_name_full 'Dalton Transactions'
_journal_page_first 651
_journal_paper_doi 10.1039/b207928n
_journal_year 2003
_chemical_formula_moiety 'C34 H24 Cl4 Ru2 S4 '
_chemical_formula_sum 'C34 H24 Cl4 Ru2 S4'
_chemical_formula_weight 904.75
_space_group_IT_number 2
_symmetry_cell_setting triclinic
_symmetry_space_group_name_Hall '-P 1'
_symmetry_space_group_name_H-M 'P -1'
_atom_sites_solution_primary vecmap
_atom_sites_solution_secondary difmap
_cell_angle_alpha 106.481(4)
_cell_angle_beta 95.341(6)
_cell_angle_gamma 99.585(4)
_cell_formula_units_Z 2
_cell_length_a 7.1130(4)
_cell_length_b 13.2430(10)
_cell_length_c 19.248(2)
_cell_measurement_temperature 298
_cell_volume 1695.4(2)
_computing_data_collection KappaCCD
_computing_data_reduction 'Denzo and Scalepak (Otwinowski & Minor, 1997)'
_computing_structure_refinement 'SHELXL-97 (Sheldrick, 1997)'
_computing_structure_solution 'DIRDIF (Buerskens et al., 1992)'
_diffrn_measured_fraction_theta_full 0.750
_diffrn_measured_fraction_theta_max 0.750
_diffrn_measurement_device KappaCCD
_diffrn_orient_matrix_type X=UH
_diffrn_orient_matrix_UB_11 0.05419
_diffrn_orient_matrix_UB_12 0.05688
_diffrn_orient_matrix_UB_13 0.04821
_diffrn_orient_matrix_UB_21 -0.13368
_diffrn_orient_matrix_UB_22 0.00842
_diffrn_orient_matrix_UB_23 0.00903
_diffrn_orient_matrix_UB_31 -0.00775
_diffrn_orient_matrix_UB_32 -0.05714
_diffrn_orient_matrix_UB_33 0.02527
_diffrn_radiation_source 'fine-focus sealed tube'
_diffrn_radiation_type MoK\a
_diffrn_radiation_wavelength_id all
_diffrn_reflns_limit_h_max 8
_diffrn_reflns_limit_h_min 0
_diffrn_reflns_limit_k_max 18
_diffrn_reflns_limit_k_min -18
_diffrn_reflns_limit_l_max 26
_diffrn_reflns_limit_l_min -27
_diffrn_reflns_number 8318
_diffrn_reflns_theta_full 30.33
_diffrn_reflns_theta_max 30.33
_exptl_absorpt_coefficient_mu 1.478
_exptl_absorpt_correction_type none
_exptl_crystal_colour Red
_exptl_crystal_density_diffrn 1.772
_exptl_crystal_density_method 'not measured'
_exptl_crystal_description Needle
_exptl_crystal_size_max 0.34
_exptl_crystal_size_mid 0.06
_exptl_crystal_size_min 0.04
_refine_diff_density_max 0.583
_refine_diff_density_min -0.903
_refine_diff_density_rms 0.107
_refine_ls_extinction_method none
_refine_ls_goodness_of_fit_ref 1.199
_refine_ls_hydrogen_treatment refxyz
_refine_ls_matrix_type full
_refine_ls_number_parameters 397
_refine_ls_number_reflns 7631
_refine_ls_number_restraints 0
_refine_ls_restrained_S_all 1.199
_refine_ls_R_factor_all 0.0615
_refine_ls_R_factor_gt 0.0570
_refine_ls_shift/su_max 0.001
_refine_ls_shift/su_mean 0.000
_refine_ls_structure_factor_coef Fsqd
_refine_ls_weighting_details 'calc w=1/[\s^2^(Fo^2^)+(0.0177P)^2^+7.7758P] where P=(Fo^2^+2Fc^2^)/3'
_refine_ls_weighting_scheme calc
_refine_ls_wR_factor_gt 0.1158
_refine_ls_wR_factor_ref 0.1181
_reflns_number_gt 7176
_reflns_number_total 7631
_reflns_threshold_expression >2sigma(I)
_cod_data_source_file b207928n.txt
_cod_data_source_block compound_4c
_cod_depositor_comments
;
The following automatic conversions were performed:
'_symmetry_cell_setting' value 'Triclinic' changed to 'triclinic'
according to '/home/saulius/struct/CIF-dictionaries/cif_core.dic'
dictionary named 'cif_core.dic' version 2.4.1 from 2010-06-29.

Automatic conversion script
Id: cif_fix_enum 1555 2011-01-17 13:19:09Z saulius 
;
_cod_original_cell_volume 1695.4(3)
_cod_original_sg_symbol_H-M 'P -1          '
_cod_original_formula_sum 'C34 H24 Cl4 Ru2 S4 '
_cod_database_code 7012144

loop_
_symmetry_equiv_pos_as_xyz
+X,+Y,+Z
-X,-Y,-Z

loop_
_atom_site_label
_atom_site_type_symbol
_atom_site_fract_x
_atom_site_fract_y
_atom_site_fract_z
_atom_site_U_iso_or_equiv
_atom_site_adp_type
_atom_site_occupancy
_atom_site_symmetry_multiplicity
_atom_site_calc_flag
_atom_site_refinement_flags
_atom_site_disorder_assembly
_atom_site_disorder_group
Ru1 Ru 0.82429(6) 0.33888(3) 0.24899(2) 0.04035(11) Uani 1 1 d . . .
Ru2 Ru 0.74492(6) 0.14243(3) 0.15264(2) 0.03721(11) Uani 1 1 d . . .
Cl1 Cl 0.8411(6) 0.2542(2) 0.61244(14) 0.1416(13) Uani 1 1 d . . .
Cl2 Cl 0.1555(4) 0.0383(3) 0.45175(17) 0.1267(12) Uani 1 1 d . . .
Cl3 Cl 0.1614(4) 0.4173(2) -0.06957(14) 0.1072(9) Uani 1 1 d . . .
Cl4 Cl 0.6046(5) -0.3437(2) 0.29480(15) 0.1085(9) Uani 1 1 d . . .
S1 S 0.6746(3) 0.42791(14) 0.34672(9) 0.0577(4) Uani 1 1 d . . .
S2 S 0.80236(18) 0.17908(10) 0.27999(6) 0.0370(3) Uani 1 1 d . . .
S3 S 0.52614(19) 0.25682(11) 0.17640(7) 0.0403(3) Uani 1 1 d . . .
S4 S 0.4866(2) -0.00386(12) 0.13322(8) 0.0508(4) Uani 1 1 d . . .
C1 C 1.0544(8) 0.3322(5) 0.1800(3) 0.0478(13) Uani 1 1 d . . .
C2 C 0.9543(10) 0.4176(5) 0.1733(4) 0.0593(17) Uani 1 1 d . . .
C3 C 0.9819(10) 0.4939(6) 0.2416(5) 0.0666(19) Uani 1 1 d . . .
C4 C 1.1009(10) 0.4618(5) 0.2929(4) 0.0649(18) Uani 1 1 d . . .
C5 C 1.1442(8) 0.3635(5) 0.2547(4) 0.0526(14) Uani 1 1 d . . .
C6 C 1.0126(8) 0.2259(5) 0.1281(3) 0.0504(14) Uani 1 1 d . . .
C7 C 0.8713(9) 0.1911(6) 0.0630(3) 0.0545(15) Uani 1 1 d . . .
C8 C 0.8224(9) 0.0792(6) 0.0408(3) 0.0568(16) Uani 1 1 d . . .
C9 C 0.9321(9) 0.0408(5) 0.0906(3) 0.0545(15) Uani 1 1 d . . .
C10 C 1.0491(9) 0.1308(5) 0.1437(3) 0.0495(13) Uani 1 1 d . . .
C11 C 0.7373(10) 0.3872(5) 0.4237(3) 0.0541(15) Uani 1 1 d . . .
C12 C 0.5964(13) 0.3745(6) 0.4681(4) 0.073(2) Uani 1 1 d . . .
C13 C 0.6324(16) 0.3359(7) 0.5275(4) 0.088(3) Uani 1 1 d . . .
C14 C 0.8062(17) 0.3106(6) 0.5415(4) 0.088(3) Uani 1 1 d . . .
C15 C 0.9526(14) 0.3270(6) 0.5016(4) 0.081(2) Uani 1 1 d . . .
C16 C 0.9165(11) 0.3656(5) 0.4428(4) 0.0660(18) Uani 1 1 d . . .
C17 C 0.6076(8) 0.1381(4) 0.3238(3) 0.0386(11) Uani 1 1 d . . .
C18 C 0.4241(8) 0.1575(5) 0.3135(3) 0.0508(14) Uani 1 1 d . . .
C19 C 0.2839(9) 0.1256(6) 0.3516(4) 0.0599(17) Uani 1 1 d . . .
C20 C 0.3296(10) 0.0733(6) 0.4006(4) 0.0658(19) Uani 1 1 d . . .
C21 C 0.5073(11) 0.0496(7) 0.4107(4) 0.077(2) Uani 1 1 d . . .
C22 C 0.6492(10) 0.0823(6) 0.3723(3) 0.0570(16) Uani 1 1 d . . .
C23 C 0.4627(7) 0.3090(5) 0.1037(3) 0.0420(12) Uani 1 1 d . . .
C24 C 0.4092(9) 0.2414(5) 0.0325(3) 0.0527(14) Uani 1 1 d . . .
C25 C 0.3203(10) 0.2761(6) -0.0212(4) 0.0621(17) Uani 1 1 d . . .
C26 C 0.2860(10) 0.3773(6) -0.0031(4) 0.0638(18) Uani 1 1 d . . .
C27 C 0.3447(10) 0.4480(6) 0.0663(4) 0.0632(18) Uani 1 1 d . . .
C28 C 0.4342(9) 0.4131(5) 0.1198(3) 0.0524(14) Uani 1 1 d . . .
C29 C 0.5357(10) -0.0947(5) 0.1803(3) 0.0518(14) Uani 1 1 d . . .
C30 C 0.7158(10) -0.0968(5) 0.2134(3) 0.0565(15) Uani 1 1 d . . .
C31 C 0.7384(12) -0.1735(6) 0.2491(4) 0.0665(19) Uani 1 1 d . . .
C32 C 0.5789(14) -0.2478(6) 0.2503(4) 0.076(2) Uani 1 1 d . . .
C33 C 0.4005(14) -0.2473(7) 0.2178(5) 0.089(3) Uani 1 1 d . . .
C34 C 0.3778(12) -0.1721(6) 0.1825(5) 0.075(2) Uani 1 1 d . . .
H2 H 0.8562 0.4105 0.1331 0.071 Uiso 1 1 d R . .
H3 H 0.9405 0.5756 0.2574 0.080 Uiso 1 1 d R . .
H4 H 1.1103 0.4875 0.3453 0.078 Uiso 1 1 d R . .
H5 H 1.1895 0.3147 0.2775 0.063 Uiso 1 1 d R . .
H7 H 0.7956 0.2363 0.0469 0.065 Uiso 1 1 d R . .
H8 H 0.7083 0.0379 0.0077 0.068 Uiso 1 1 d R . .
H9 H 0.9334 -0.0352 0.0868 0.065 Uiso 1 1 d R . .
H10 H 1.1115 0.1305 0.1900 0.059 Uiso 1 1 d R . .
H12 H 0.4731 0.3922 0.4574 0.087 Uiso 1 1 d R . .
H13 H 0.5390 0.3261 0.5592 0.105 Uiso 1 1 d R . .
H15 H 1.0748 0.3113 0.5155 0.097 Uiso 1 1 d R . .
H16 H 1.0165 0.3780 0.4144 0.079 Uiso 1 1 d R . .
H18 H 0.3941 0.1952 0.2794 0.061 Uiso 1 1 d R . .
H19 H 0.1554 0.1384 0.3454 0.072 Uiso 1 1 d R . .
H21 H 0.5359 0.0119 0.4451 0.092 Uiso 1 1 d R . .
H22 H 0.7761 0.0669 0.3783 0.068 Uiso 1 1 d R . .
H24 H 0.4398 0.1709 0.0214 0.063 Uiso 1 1 d R . .
H25 H 0.2791 0.2276 -0.0700 0.075 Uiso 1 1 d R . .
H27 H 0.3150 0.5182 0.0727 0.076 Uiso 1 1 d R . .
H28 H 0.4729 0.4578 0.1696 0.063 Uiso 1 1 d R . .
H30 H 0.8266 -0.0453 0.2118 0.068 Uiso 1 1 d R . .
H31 H 0.8620 -0.1766 0.2729 0.080 Uiso 1 1 d R . .
H33 H 0.2923 -0.2995 0.2194 0.107 Uiso 1 1 d R . .
H34 H 0.2531 -0.1722 0.1592 0.090 Uiso 1 1 d R . .

loop_
_atom_site_aniso_label
_atom_site_aniso_U_11
_atom_site_aniso_U_22
_atom_site_aniso_U_33
_atom_site_aniso_U_23
_atom_site_aniso_U_13
_atom_site_aniso_U_12
Ru1 0.0307(2) 0.0459(2) 0.0499(2) 0.02194(18) 0.00784(17) 0.00877(17)
Ru2 0.0285(2) 0.0528(2) 0.03600(19) 0.02000(17) 0.00760(15) 0.01092(17)
Cl1 0.242(4) 0.113(2) 0.0758(15) 0.0391(15) -0.0089(19) 0.053(2)
Cl2 0.0813(17) 0.218(3) 0.166(2) 0.154(3) 0.0754(17) 0.0651(19)
Cl3 0.1008(18) 0.146(2) 0.1112(17) 0.0921(17) -0.0003(14) 0.0399(15)
Cl4 0.148(2) 0.0875(15) 0.125(2) 0.0671(15) 0.0406(17) 0.0486(15)
S1 0.0611(11) 0.0620(9) 0.0579(9) 0.0204(7) 0.0138(7) 0.0275(8)
S2 0.0310(7) 0.0469(6) 0.0373(6) 0.0187(5) 0.0045(5) 0.0097(5)
S3 0.0286(7) 0.0571(7) 0.0453(6) 0.0279(6) 0.0102(5) 0.0124(5)
S4 0.0424(8) 0.0576(8) 0.0509(7) 0.0218(6) -0.0032(6) 0.0026(6)
C1 0.021(3) 0.063(3) 0.071(4) 0.034(3) 0.020(2) 0.010(2)
C2 0.045(4) 0.065(4) 0.082(5) 0.043(4) 0.019(3) 0.007(3)
C3 0.047(4) 0.058(4) 0.106(6) 0.044(4) 0.022(4) 0.003(3)
C4 0.046(4) 0.060(4) 0.084(5) 0.023(3) 0.008(3) -0.003(3)
C5 0.024(3) 0.062(4) 0.074(4) 0.027(3) 0.011(3) 0.005(2)
C6 0.028(3) 0.080(4) 0.058(3) 0.037(3) 0.022(2) 0.014(3)
C7 0.035(3) 0.093(5) 0.051(3) 0.039(3) 0.016(2) 0.021(3)
C8 0.038(4) 0.092(5) 0.042(3) 0.017(3) 0.015(2) 0.017(3)
C9 0.049(4) 0.068(4) 0.051(3) 0.016(3) 0.021(3) 0.021(3)
C10 0.035(3) 0.071(4) 0.050(3) 0.023(3) 0.016(2) 0.018(3)
C11 0.059(4) 0.053(3) 0.047(3) 0.008(2) 0.004(3) 0.017(3)
C12 0.093(6) 0.069(4) 0.056(4) 0.012(3) 0.013(4) 0.027(4)
C13 0.129(9) 0.084(6) 0.052(4) 0.020(4) 0.024(5) 0.026(5)
C14 0.144(9) 0.067(5) 0.047(4) 0.009(3) -0.009(5) 0.030(5)
C15 0.094(7) 0.076(5) 0.062(4) 0.008(4) -0.015(4) 0.024(4)
C16 0.073(5) 0.059(4) 0.058(4) 0.011(3) -0.007(3) 0.012(3)
C17 0.034(3) 0.051(3) 0.035(2) 0.020(2) 0.0076(19) 0.009(2)
C18 0.038(3) 0.076(4) 0.051(3) 0.037(3) 0.008(2) 0.015(3)
C19 0.036(4) 0.096(5) 0.068(4) 0.050(4) 0.016(3) 0.020(3)
C20 0.048(4) 0.101(5) 0.073(4) 0.057(4) 0.026(3) 0.020(4)
C21 0.065(5) 0.124(7) 0.088(5) 0.082(5) 0.036(4) 0.044(5)
C22 0.047(4) 0.085(4) 0.063(4) 0.046(3) 0.019(3) 0.030(3)
C23 0.028(3) 0.059(3) 0.049(3) 0.030(2) 0.011(2) 0.011(2)
C24 0.048(4) 0.065(4) 0.052(3) 0.024(3) 0.006(3) 0.019(3)
C25 0.060(4) 0.083(5) 0.051(3) 0.031(3) 0.002(3) 0.019(3)
C26 0.056(4) 0.088(5) 0.066(4) 0.051(4) 0.009(3) 0.018(3)
C27 0.057(4) 0.065(4) 0.088(5) 0.048(4) 0.017(4) 0.020(3)
C28 0.046(4) 0.058(3) 0.059(3) 0.027(3) 0.010(3) 0.012(3)
C29 0.059(4) 0.051(3) 0.043(3) 0.012(2) 0.007(3) 0.009(3)
C30 0.064(4) 0.052(3) 0.054(3) 0.019(3) 0.004(3) 0.011(3)
C31 0.084(6) 0.063(4) 0.056(4) 0.019(3) 0.007(3) 0.027(4)
C32 0.103(7) 0.069(5) 0.075(5) 0.038(4) 0.028(4) 0.036(4)
C33 0.085(7) 0.078(5) 0.123(7) 0.057(5) 0.025(5) 0.012(4)
C34 0.061(5) 0.074(5) 0.099(6) 0.043(4) 0.013(4) 0.006(4)

loop_
_atom_type_symbol
_atom_type_description
_atom_type_scat_dispersion_real
_atom_type_scat_dispersion_imag
_atom_type_scat_source
C C 0.0033 0.0016 'International Tables Vol C Tables 4.2.6.8 and 6.1.1.4'
H H 0.0000 0.0000 'International Tables Vol C Tables 4.2.6.8 and 6.1.1.4'
Ru Ru -1.2594 0.8363 'International Tables Vol C Tables 4.2.6.8 and 6.1.1.4'
S S 0.1246 0.1234 'International Tables Vol C Tables 4.2.6.8 and 6.1.1.4'
Cl Cl 0.1484 0.1585 'International Tables Vol C Tables 4.2.6.8 and 6.1.1.4'

loop_
_diffrn_radiation_wavelength
0.71073

loop_
_geom_angle_atom_site_label_1
_geom_angle_atom_site_label_2
_geom_angle_atom_site_label_3
_geom_angle
_geom_angle_site_symmetry_1
_geom_angle_site_symmetry_3
_geom_angle_publ_flag
C1 Ru1 C2 38.8(2) . . ?
C1 Ru1 C3 62.8(3) . . ?
C2 Ru1 C3 36.5(3) . . ?
C1 Ru1 C5 37.7(2) . . ?
C2 Ru1 C5 62.9(2) . . ?
C3 Ru1 C5 61.9(3) . . ?
C1 Ru1 C4 62.5(3) . . ?
C2 Ru1 C4 62.3(3) . . ?
C3 Ru1 C4 37.6(3) . . ?
C5 Ru1 C4 36.4(2) . . ?
C1 Ru1 S3 109.90(17) . . ?
C2 Ru1 S3 98.11(19) . . ?
C3 Ru1 S3 120.1(2) . . ?
C5 Ru1 S3 146.12(17) . . ?
C4 Ru1 S3 157.57(19) . . ?
C1 Ru1 S2 103.22(16) . . ?
C2 Ru1 S2 140.64(19) . . ?
C3 Ru1 S2 153.62(19) . . ?
C5 Ru1 S2 93.11(17) . . ?
C4 Ru1 S2 116.77(19) . . ?
S3 Ru1 S2 85.13(4) . . ?
C1 Ru1 S1 152.38(17) . . ?
C2 Ru1 S1 123.40(19) . . ?
C3 Ru1 S1 91.7(2) . . ?
C5 Ru1 S1 122.27(18) . . ?
C4 Ru1 S1 91.0(2) . . ?
S3 Ru1 S1 91.54(6) . . ?
S2 Ru1 S1 95.54(5) . . ?
C1 Ru1 Ru2 73.58(16) . . ?
C2 Ru1 Ru2 94.6(2) . . ?
C3 Ru1 Ru2 130.9(2) . . ?
C5 Ru1 Ru2 96.46(17) . . ?
C4 Ru1 Ru2 132.3(2) . . ?
S3 Ru1 Ru2 55.19(4) . . ?
S2 Ru1 Ru2 55.31(3) . . ?
S1 Ru1 Ru2 134.03(5) . . ?
C6 Ru2 C10 37.9(2) . . ?
C6 Ru2 C7 38.1(2) . . ?
C10 Ru2 C7 62.7(2) . . ?
C6 Ru2 C9 62.6(2) . . ?
C10 Ru2 C9 36.9(2) . . ?
C7 Ru2 C9 62.1(2) . . ?
C6 Ru2 C8 62.5(2) . . ?
C10 Ru2 C8 62.1(2) . . ?
C7 Ru2 C8 36.5(2) . . ?
C9 Ru2 C8 37.4(2) . . ?
C6 Ru2 S3 110.40(18) . . ?
C10 Ru2 S3 146.06(17) . . ?
C7 Ru2 S3 100.03(18) . . ?
C9 Ru2 S3 159.42(16) . . ?
C8 Ru2 S3 122.06(18) . . ?
C6 Ru2 S2 103.37(16) . . ?
C10 Ru2 S2 91.47(15) . . ?
C7 Ru2 S2 140.59(17) . . ?
C9 Ru2 S2 115.02(16) . . ?
C8 Ru2 S2 151.81(17) . . ?
S3 Ru2 S2 85.12(5) . . ?
C6 Ru2 S4 154.40(18) . . ?
C10 Ru2 S4 125.51(17) . . ?
C7 Ru2 S4 123.85(18) . . ?
C9 Ru2 S4 93.63(18) . . ?
C8 Ru2 S4 93.10(19) . . ?
S3 Ru2 S4 88.42(5) . . ?
S2 Ru2 S4 95.15(5) . . ?
C6 Ru2 Ru1 74.05(18) . . ?
C10 Ru2 Ru1 95.61(16) . . ?
C7 Ru2 Ru1 95.78(19) . . ?
C9 Ru2 Ru1 132.10(17) . . ?
C8 Ru2 Ru1 131.85(19) . . ?
S3 Ru2 Ru1 55.19(4) . . ?
S2 Ru2 Ru1 55.30(3) . . ?
S4 Ru2 Ru1 131.52(5) . . ?
C11 S1 Ru1 109.0(2) . . ?
C17 S2 Ru1 119.59(18) . . ?
C17 S2 Ru2 117.69(17) . . ?
Ru1 S2 Ru2 69.38(3) . . ?
C23 S3 Ru1 116.11(18) . . ?
C23 S3 Ru2 114.6(2) . . ?
Ru1 S3 Ru2 69.62(4) . . ?
C29 S4 Ru2 113.2(2) . . ?
C5 C1 C6 127.2(5) . . ?
C5 C1 C2 106.3(6) . . ?
C6 C1 C2 123.6(6) . . ?
C5 C1 Ru1 72.4(3) . . ?
C6 C1 Ru1 106.6(3) . . ?
C2 C1 Ru1 70.8(3) . . ?
C3 C2 C1 107.8(6) . . ?
C3 C2 Ru1 72.3(4) . . ?
C1 C2 Ru1 70.4(3) . . ?
C2 C3 C4 109.3(7) . . ?
C2 C3 Ru1 71.2(4) . . ?
C4 C3 Ru1 72.5(3) . . ?
C5 C4 C3 107.3(7) . . ?
C5 C4 Ru1 71.0(3) . . ?
C3 C4 Ru1 69.9(4) . . ?
C4 C5 C1 109.3(6) . . ?
C4 C5 Ru1 72.6(4) . . ?
C1 C5 Ru1 69.9(3) . . ?
C10 C6 C1 125.3(5) . . ?
C10 C6 C7 106.8(6) . . ?
C1 C6 C7 124.7(6) . . ?
C10 C6 Ru2 71.6(3) . . ?
C1 C6 Ru2 105.8(4) . . ?
C7 C6 Ru2 71.7(3) . . ?
C8 C7 C6 108.3(5) . . ?
C8 C7 Ru2 72.3(3) . . ?
C6 C7 Ru2 70.2(3) . . ?
C7 C8 C9 108.6(6) . . ?
C7 C8 Ru2 71.2(3) . . ?
C9 C8 Ru2 71.3(3) . . ?
C10 C9 C8 107.8(6) . . ?
C10 C9 Ru2 70.8(3) . . ?
C8 C9 Ru2 71.3(4) . . ?
C9 C10 C6 108.5(5) . . ?
C9 C10 Ru2 72.4(4) . . ?
C6 C10 Ru2 70.5(3) . . ?
C16 C11 C12 117.9(6) . . ?
C16 C11 S1 124.5(6) . . ?
C12 C11 S1 117.6(5) . . ?
C13 C12 C11 120.6(8) . . ?
C14 C13 C12 119.2(9) . . ?
C13 C14 C15 122.1(8) . . ?
C13 C14 Cl1 118.1(8) . . ?
C15 C14 Cl1 119.8(8) . . ?
C14 C15 C16 118.4(8) . . ?
C15 C16 C11 121.6(8) . . ?
C18 C17 C22 119.0(5) . . ?
C18 C17 S2 125.7(4) . . ?
C22 C17 S2 115.3(4) . . ?
C19 C18 C17 121.7(5) . . ?
C20 C19 C18 118.3(6) . . ?
C21 C20 C19 121.9(6) . . ?
C21 C20 Cl2 119.8(5) . . ?
C19 C20 Cl2 118.3(5) . . ?
C20 C21 C22 119.6(5) . . ?
C17 C22 C21 119.5(6) . . ?
C28 C23 C24 119.0(5) . . ?
C28 C23 S3 119.5(4) . . ?
C24 C23 S3 120.5(4) . . ?
C23 C24 C25 120.6(6) . . ?
C26 C25 C24 119.1(6) . . ?
C25 C26 C27 121.7(6) . . ?
C25 C26 Cl3 118.7(6) . . ?
C27 C26 Cl3 119.6(6) . . ?
C26 C27 C28 119.0(6) . . ?
C23 C28 C27 120.4(6) . . ?
C30 C29 C34 118.4(6) . . ?
C30 C29 S4 125.5(5) . . ?
C34 C29 S4 116.1(5) . . ?
C29 C30 C31 120.6(6) . . ?
C32 C31 C30 119.1(7) . . ?
C33 C32 C31 121.2(7) . . ?
C33 C32 Cl4 119.2(7) . . ?
C31 C32 Cl4 119.6(7) . . ?
C32 C33 C34 119.9(8) . . ?
C33 C34 C29 120.9(8) . . ?
C3 C2 H2 125.2 . . ?
C1 C2 H2 124.4 . . ?
Ru1 C2 H2 108.7 . . ?
C2 C3 H3 129.0 . . ?
C4 C3 H3 121.2 . . ?
Ru1 C3 H3 128.8 . . ?
C5 C4 H4 123.8 . . ?
C3 C4 H4 125.6 . . ?
Ru1 C4 H4 108.0 . . ?
C4 C5 H5 124.3 . . ?
C1 C5 H5 123.6 . . ?
Ru1 C5 H5 108.6 . . ?
C8 C7 H7 124.3 . . ?
C6 C7 H7 124.9 . . ?
Ru2 C7 H7 109.0 . . ?
C7 C8 H8 123.9 . . ?
C9 C8 H8 125.0 . . ?
Ru2 C8 H8 109.2 . . ?
C10 C9 H9 125.4 . . ?
C8 C9 H9 126.7 . . ?
Ru2 C9 H9 126.6 . . ?
C9 C10 H10 125.1 . . ?
C6 C10 H10 123.9 . . ?
Ru2 C10 H10 108.9 . . ?
C13 C12 H12 119.9 . . ?
C11 C12 H12 119.5 . . ?
C14 C13 H13 117.9 . . ?
C12 C13 H13 122.9 . . ?
C14 C15 H15 118.7 . . ?
C16 C15 H15 122.9 . . ?
C15 C16 H16 119.8 . . ?
C11 C16 H16 118.6 . . ?
C19 C18 H18 119.1 . . ?
C17 C18 H18 119.2 . . ?
C20 C19 H19 118.6 . . ?
C18 C19 H19 123.0 . . ?
C20 C21 H21 120.5 . . ?
C22 C21 H21 119.9 . . ?
C17 C22 H22 119.0 . . ?
C21 C22 H22 121.5 . . ?
C23 C24 H24 117.8 . . ?
C25 C24 H24 121.5 . . ?
C26 C25 H25 121.0 . . ?
C24 C25 H25 119.9 . . ?
C26 C27 H27 114.6 . . ?
C28 C27 H27 126.4 . . ?
C23 C28 H28 116.9 . . ?
C27 C28 H28 122.6 . . ?
C29 C30 H30 119.8 . . ?
C31 C30 H30 119.6 . . ?
C32 C31 H31 118.5 . . ?
C30 C31 H31 122.4 . . ?
C32 C33 H33 119.7 . . ?
C34 C33 H33 120.4 . . ?
C33 C34 H34 120.0 . . ?
C29 C34 H34 119.2 . . ?

loop_
_geom_bond_atom_site_label_1
_geom_bond_atom_site_label_2
_geom_bond_distance
_geom_bond_site_symmetry_2
_geom_bond_publ_flag
Ru1 C1 2.199(6) . ?
Ru1 C2 2.204(6) . ?
Ru1 C3 2.219(6) . ?
Ru1 C5 2.232(6) . ?
Ru1 C4 2.254(6) . ?
Ru1 S3 2.3345(14) . ?
Ru1 S2 2.3415(13) . ?
Ru1 S1 2.3653(17) . ?
Ru1 Ru2 2.6655(7) . ?
Ru2 C6 2.198(5) . ?
Ru2 C10 2.213(6) . ?
Ru2 C7 2.219(5) . ?
Ru2 C9 2.234(6) . ?
Ru2 C8 2.234(6) . ?
Ru2 S3 2.3346(15) . ?
Ru2 S2 2.3418(12) . ?
Ru2 S4 2.3548(15) . ?
Cl1 C14 1.749(8) . ?
Cl2 C20 1.736(6) . ?
Cl3 C26 1.741(6) . ?
Cl4 C32 1.745(7) . ?
S1 C11 1.760(6) . ?
S2 C17 1.775(5) . ?
S3 C23 1.782(5) . ?
S4 C29 1.758(6) . ?
C1 C5 1.432(8) . ?
C1 C6 1.440(9) . ?
C1 C2 1.462(9) . ?
C2 C3 1.386(10) . ?
C3 C4 1.441(10) . ?
C4 C5 1.401(9) . ?
C6 C10 1.432(8) . ?
C6 C7 1.442(8) . ?
C7 C8 1.393(9) . ?
C8 C9 1.433(9) . ?
C9 C10 1.407(9) . ?
C11 C16 1.392(9) . ?
C11 C12 1.395(10) . ?
C12 C13 1.398(10) . ?
C13 C14 1.357(13) . ?
C14 C15 1.376(13) . ?
C15 C16 1.387(10) . ?
C17 C18 1.378(8) . ?
C17 C22 1.384(7) . ?
C18 C19 1.372(8) . ?
C19 C20 1.365(8) . ?
C20 C21 1.362(10) . ?
C21 C22 1.389(9) . ?
C23 C28 1.378(8) . ?
C23 C24 1.385(8) . ?
C24 C25 1.388(8) . ?
C25 C26 1.355(10) . ?
C26 C27 1.375(10) . ?
C27 C28 1.388(8) . ?
C29 C30 1.385(9) . ?
C29 C34 1.402(9) . ?
C30 C31 1.401(9) . ?
C31 C32 1.379(11) . ?
C32 C33 1.364(12) . ?
C33 C34 1.377(10) . ?
C2 H2 0.9647 . ?
C3 H3 1.1335 . ?
C4 H4 0.9607 . ?
C5 H5 0.9584 . ?
C7 H7 0.9630 . ?
C8 H8 0.9604 . ?
C9 H9 0.9903 . ?
C10 H10 0.9596 . ?
C12 H12 0.9638 . ?
C13 H13 0.9611 . ?
C15 H15 0.9585 . ?
C16 H16 0.9568 . ?
C18 H18 0.9604 . ?
C19 H19 0.9597 . ?
C21 H21 0.9609 . ?
C22 H22 0.9621 . ?
C24 H24 0.9629 . ?
C25 H25 0.9604 . ?
C27 H27 0.9641 . ?
C28 H28 0.9594 . ?
C30 H30 0.9621 . ?
C31 H31 0.9656 . ?
C33 H33 0.9541 . ?
C34 H34 0.9555 . ?

loop_
_cod_changelog_entry_id
_cod_changelog_entry_author
_cod_changelog_entry_date
_cod_changelog_entry_text
1 'Vaitkus, Antanas' 2022-05-07T02:35:00+03:00
;
 Replaced the '&#x00A5;' sequences with backslash symbols ('\')
 in multiple data values.
;
